data_2204485
loop_
_publ_author_name
'Gao, Shan'
'Zhang, Xian-Fa'
'Huo, Li-Hua'
'Zhao, Hui'

_publ_section_title
;(Methanol-\k<i>O</i>)[3-methoxysalicylaldehyde
 (4-methoxybenzoyl)hydrazonato(2--)-\k^3^<i>O</i>,<i>O</i>',<i>N</i>]dioxomolybdenum(VI)
;
_journal_issue 11
_journal_name_full 'Acta Crystallographica Section E'
_journal_page_first m1731
_journal_page_last m1733
_journal_paper_doi 10.1107/S1600536804026856
_journal_volume 60
_journal_year 2004
_chemical_formula_iupac '[Mo (C16 H14 N2 O4) O2 (C H4 O)]'
_chemical_formula_moiety 'C17 H18 Mo N2 O7'
_chemical_formula_sum 'C17 H18 Mo N2 O7'
_chemical_formula_weight 458.27
_chemical_name_systematic
;
(Methanol-\kO)[3-methoxysalicylaldehyde
(4-methoxybenzoyl)hydrazonato(2-)-\k^3^O,O',N]dioxomolybdenum(VI)
;
_space_group_IT_number 14
_symmetry_cell_setting monoclinic
_symmetry_space_group_name_Hall '-P 2ybc'
_symmetry_space_group_name_H-M 'P 1 21/c 1'
_atom_sites_solution_hydrogens geom
_atom_sites_solution_primary direct
_atom_sites_solution_secondary difmap
_cell_angle_alpha 90.00
_cell_angle_beta 112.47(3)
_cell_angle_gamma 90.00
_cell_formula_units_Z 4
_cell_length_a 13.131(3)
_cell_length_b 9.942(2)
_cell_length_c 15.031(3)
_cell_measurement_reflns_used 10166
_cell_measurement_temperature 293(2)
_cell_measurement_theta_max 27.97
_cell_measurement_theta_min 3.99
_cell_volume 1813.3(8)
_computing_cell_refinement RAPID-AUTO
_computing_data_collection 'RAPID-AUTO (Rigaku Corporation, 1998)'
_computing_data_reduction 'CrystalStructure (Rigaku/MSC, 2002)'
_computing_molecular_graphics 'ORTEPII (Johnson, 1976)'
_computing_publication_material SHELXL97
_computing_structure_refinement 'SHELXL97 (Sheldrick, 1997)'
_computing_structure_solution 'SHELXS97 (Sheldrick, 1997)'
_diffrn_ambient_temperature 293(2)
_diffrn_detector_area_resol_mean 10
_diffrn_measured_fraction_theta_full 0.994
_diffrn_measured_fraction_theta_max 0.994
_diffrn_measurement_device_type 'Rigaku R-AXIS RAPID'
_diffrn_measurement_method '\w scan'
_diffrn_radiation_monochromator graphite
_diffrn_radiation_source 'fine-focus sealed tube'
_diffrn_radiation_type MoK\a
_diffrn_radiation_wavelength 0.71073
_diffrn_reflns_av_R_equivalents 0.0245
_diffrn_reflns_av_sigmaI/netI 0.0160
_diffrn_reflns_limit_h_max 17
_diffrn_reflns_limit_h_min -17
_diffrn_reflns_limit_k_max 12
_diffrn_reflns_limit_k_min -12
_diffrn_reflns_limit_l_max 17
_diffrn_reflns_limit_l_min -19
_diffrn_reflns_number 16671
_diffrn_reflns_theta_full 27.45
_diffrn_reflns_theta_max 27.45
_diffrn_reflns_theta_min 3.32
_diffrn_standards_decay_% 0
_diffrn_standards_interval_count 0
_diffrn_standards_interval_time 0
_diffrn_standards_number 0
_exptl_absorpt_coefficient_mu 0.766
_exptl_absorpt_correction_T_max 0.856
_exptl_absorpt_correction_T_min 0.754
_exptl_absorpt_correction_type multi-scan
_exptl_absorpt_process_details '(ABSCOR; Higashi, 1995)'
_exptl_crystal_colour red
_exptl_crystal_density_diffrn 1.679
_exptl_crystal_density_method 'not measured'
_exptl_crystal_description prism
_exptl_crystal_F_000 928
_exptl_crystal_size_max 0.39
_exptl_crystal_size_mid 0.26
_exptl_crystal_size_min 0.21
_refine_diff_density_max 0.527
_refine_diff_density_min -0.302
_refine_ls_extinction_method none
_refine_ls_goodness_of_fit_ref 1.048
_refine_ls_hydrogen_treatment mixed
_refine_ls_matrix_type full
_refine_ls_number_parameters 250
_refine_ls_number_reflns 4109
_refine_ls_number_restraints 1
_refine_ls_restrained_S_all 1.049
_refine_ls_R_factor_all 0.0314
_refine_ls_R_factor_gt 0.0277
_refine_ls_shift/su_max 0.002
_refine_ls_shift/su_mean <0.001
_refine_ls_structure_factor_coef Fsqd
_refine_ls_weighting_details 'calc w=1/[\s^2^(Fo^2^)+(0.0413P)^2^+0.8397P] where P=(Fo^2^+2Fc^2^)/3'
_refine_ls_weighting_scheme calc
_refine_ls_wR_factor_gt 0.0718
_refine_ls_wR_factor_ref 0.0736
_reflns_number_gt 3774
_reflns_number_total 4109
_reflns_threshold_expression I>2\s(I)
_cod_data_source_file cv6399.cif
_cod_data_source_block I
_cod_depositor_comments
;
The following automatic conversions were performed:
'_symmetry_cell_setting' value 'Monoclinic' changed to 'monoclinic'
according to '/home/saulius/struct/CIF-dictionaries/cif_core.dic'
dictionary named 'cif_core.dic' version 2.4.1 from 2010-06-29.

Automatic conversion script
Id: cif_fix_enum 1527 2010-12-29 10:47:43Z saulius 

The following automatic conversions were performed:

'_symmetry_cell_setting' value 'Monoclinic' changed to 'monoclinic'
according to /home/saulius/struct/CIF-dictionaries/cif_core.dic
dictionary named 'cif_core.dic' version 2.4.1 from 2010-06-29.

Automatic conversion script
Id: cif_fix_values 1715 2011-07-08 13:25:40Z adriana 
;
_cod_original_cell_volume 1813.2(8)
_cod_original_sg_symbol_H-M 'P 21/c'
_cod_database_code 2204485
_cod_database_fobs_code 2204485

loop_
_symmetry_equiv_pos_as_xyz
'x, y, z'
'-x, y+1/2, -z+1/2'
'-x, -y, -z'
'x, -y-1/2, z-1/2'

loop_
_atom_site_label
_atom_site_fract_x
_atom_site_fract_y
_atom_site_fract_z
_atom_site_U_iso_or_equiv
_atom_site_adp_type
_atom_site_calc_flag
_atom_site_refinement_flags
_atom_site_occupancy
_atom_site_type_symbol
Mo1 0.631581(13) 0.383777(16) 0.346081(12) 0.03506(7) Uani d . 1 Mo
O1 0.74996(11) 0.50887(13) 0.40404(11) 0.0415(3) Uani d . 1 O
O2 0.48477(11) 0.30993(13) 0.33662(10) 0.0395(3) Uani d . 1 O
O3 0.93998(12) 0.61234(15) 0.42123(14) 0.0514(4) Uani d . 1 O
O4 0.01490(15) 0.1363(2) 0.31702(15) 0.0692(5) Uani d . 1 O
O5 0.59264(14) 0.42566(18) 0.22768(12) 0.0510(4) Uani d . 1 O
O6 0.69962(13) 0.23506(15) 0.35995(13) 0.0523(4) Uani d . 1 O
O7 0.66255(12) 0.34127(15) 0.51140(11) 0.0423(3) Uani d D 1 O
H18 0.631(2) 0.391(2) 0.5376(19) 0.064 Uiso d D 1 H
N1 0.53721(12) 0.54853(15) 0.38195(11) 0.0328(3) Uani d . 1 N
N2 0.43303(12) 0.51264(16) 0.37967(12) 0.0351(3) Uani d . 1 N
C1 0.75727(15) 0.64418(19) 0.40609(13) 0.0337(4) Uani d . 1 C
C2 0.85927(15) 0.7015(2) 0.41603(14) 0.0378(4) Uani d . 1 C
C3 0.87014(18) 0.8404(2) 0.41869(16) 0.0434(4) Uani d . 1 C
H3 0.9366 0.8792 0.4239 0.052 Uiso calc R 1 H
C4 0.78206(19) 0.9217(2) 0.41359(17) 0.0474(5) Uani d . 1 C
H4 0.7904 1.0146 0.4156 0.057 Uiso calc R 1 H
C5 0.68332(18) 0.86741(19) 0.40572(16) 0.0420(4) Uani d . 1 C
H5 0.6253 0.9234 0.4026 0.050 Uiso calc R 1 H
C6 0.66942(15) 0.72660(19) 0.40233(13) 0.0348(4) Uani d . 1 C
C7 0.56445(15) 0.67332(19) 0.39549(14) 0.0355(4) Uani d . 1 C
H7 0.5130 0.7333 0.4013 0.043 Uiso calc R 1 H
C8 1.04465(17) 0.6639(3) 0.43132(18) 0.0506(5) Uani d . 1 C
H8A 1.0372 0.7176 0.3761 0.076 Uiso calc R 1 H
H8B 1.0942 0.5906 0.4364 0.076 Uiso calc R 1 H
H8C 1.0734 0.7184 0.4883 0.076 Uiso calc R 1 H
C9 0.41266(15) 0.38709(18) 0.35333(13) 0.0340(4) Uani d . 1 C
C10 0.30693(15) 0.3250(2) 0.34308(13) 0.0352(4) Uani d . 1 C
C11 0.21659(18) 0.4018(2) 0.33759(18) 0.0474(5) Uani d . 1 C
H11 0.2225 0.4951 0.3398 0.057 Uiso calc R 1 H
C12 0.11790(18) 0.3430(3) 0.32888(18) 0.0528(6) Uani d . 1 C
H12 0.0582 0.3962 0.3253 0.063 Uiso calc R 1 H
C13 0.10840(18) 0.2042(3) 0.32559(16) 0.0490(5) Uani d . 1 C
C14 0.1972(2) 0.1268(2) 0.32934(19) 0.0525(6) Uani d . 1 C
H14 0.1905 0.0336 0.3261 0.063 Uiso calc R 1 H
C15 0.29579(17) 0.1854(2) 0.33785(16) 0.0440(5) Uani d . 1 C
H15 0.3548 0.1319 0.3401 0.053 Uiso calc R 1 H
C16 -0.0781(2) 0.2121(4) 0.3132(2) 0.0847(11) Uani d . 1 C
H16A -0.0577 0.2703 0.3682 0.127 Uiso calc R 1 H
H16B -0.1354 0.1522 0.3133 0.127 Uiso calc R 1 H
H16C -0.1042 0.2652 0.2555 0.127 Uiso calc R 1 H
C17 0.6744(2) 0.2084(3) 0.5490(2) 0.0601(6) Uani d . 1 C
H17A 0.6094 0.1573 0.5139 0.090 Uiso calc R 1 H
H17B 0.6846 0.2117 0.6157 0.090 Uiso calc R 1 H
H17C 0.7372 0.1664 0.5429 0.090 Uiso calc R 1 H

loop_
_atom_site_aniso_label
_atom_site_aniso_U_11
_atom_site_aniso_U_22
_atom_site_aniso_U_33
_atom_site_aniso_U_12
_atom_site_aniso_U_13
_atom_site_aniso_U_23
Mo1 0.03423(10) 0.03001(11) 0.04664(12) 0.00128(6) 0.02184(8) -0.00434(6)
O1 0.0325(7) 0.0301(7) 0.0626(9) 0.0020(5) 0.0190(6) -0.0008(6)
O2 0.0366(7) 0.0344(7) 0.0525(8) -0.0018(5) 0.0227(6) -0.0070(6)
O3 0.0323(7) 0.0454(9) 0.0763(11) 0.0033(6) 0.0206(7) 0.0049(7)
O4 0.0502(10) 0.0891(14) 0.0721(12) -0.0286(9) 0.0276(9) -0.0043(10)
O5 0.0543(9) 0.0551(9) 0.0497(9) -0.0069(7) 0.0268(7) -0.0028(7)
O6 0.0556(9) 0.0359(8) 0.0791(11) 0.0072(7) 0.0410(8) -0.0026(7)
O7 0.0495(8) 0.0357(7) 0.0471(8) 0.0068(6) 0.0244(7) 0.0001(6)
N1 0.0297(7) 0.0330(8) 0.0379(8) 0.0018(6) 0.0152(6) -0.0007(6)
N2 0.0306(7) 0.0353(8) 0.0422(9) 0.0004(6) 0.0173(6) -0.0011(6)
C1 0.0346(9) 0.0315(9) 0.0351(9) 0.0010(7) 0.0133(7) 0.0017(7)
C2 0.0345(9) 0.0399(10) 0.0392(10) 0.0009(8) 0.0143(8) 0.0035(8)
C3 0.0411(10) 0.0406(11) 0.0518(12) -0.0065(9) 0.0213(9) 0.0023(9)
C4 0.0544(12) 0.0307(10) 0.0623(14) -0.0028(9) 0.0282(11) 0.0013(9)
C5 0.0461(11) 0.0312(10) 0.0545(12) 0.0041(8) 0.0258(10) 0.0011(8)
C6 0.0367(9) 0.0335(9) 0.0364(9) 0.0006(7) 0.0162(8) -0.0004(7)
C7 0.0350(9) 0.0317(9) 0.0427(10) 0.0040(7) 0.0182(8) 0.0007(7)
C8 0.0329(10) 0.0631(14) 0.0566(13) -0.0020(10) 0.0181(9) 0.0004(11)
C9 0.0328(9) 0.0375(10) 0.0326(9) 0.0010(7) 0.0135(7) -0.0007(7)
C10 0.0351(9) 0.0387(10) 0.0336(9) -0.0020(7) 0.0150(7) -0.0029(7)
C11 0.0375(10) 0.0449(11) 0.0597(14) -0.0035(8) 0.0185(10) -0.0121(10)
C12 0.0358(10) 0.0638(15) 0.0618(14) -0.0046(10) 0.0221(10) -0.0178(12)
C13 0.0414(11) 0.0656(15) 0.0423(11) -0.0170(10) 0.0186(9) -0.0048(10)
C14 0.0528(13) 0.0448(13) 0.0575(14) -0.0118(10) 0.0183(11) 0.0021(10)
C15 0.0409(10) 0.0409(11) 0.0503(12) -0.0018(8) 0.0177(9) -0.0011(9)
C16 0.0484(15) 0.141(3) 0.078(2) -0.0317(17) 0.0392(14) -0.027(2)
C17 0.0729(16) 0.0465(13) 0.0739(17) 0.0196(12) 0.0427(14) 0.0188(12)

loop_
_atom_type_symbol
_atom_type_description
_atom_type_scat_dispersion_real
_atom_type_scat_dispersion_imag
_atom_type_scat_source
C C 0.0033 0.0016 'International Tables Vol C Tables 4.2.6.8 and 6.1.1.4'
H H 0.0000 0.0000 'International Tables Vol C Tables 4.2.6.8 and 6.1.1.4'
N N 0.0061 0.0033 'International Tables Vol C Tables 4.2.6.8 and 6.1.1.4'
O O 0.0106 0.0060 'International Tables Vol C Tables 4.2.6.8 and 6.1.1.4'
Mo Mo -1.6832 0.6857 'International Tables Vol C Tables 4.2.6.8 and 6.1.1.4'

loop_
_geom_angle_atom_site_label_1
_geom_angle_atom_site_label_2
_geom_angle_atom_site_label_3
_geom_angle
_geom_angle_publ_flag
N1 Mo1 O7 76.69(6) yes
O1 Mo1 N1 81.00(6) yes
O1 Mo1 O2 148.67(6) yes
O1 Mo1 O7 81.76(6) yes
O2 Mo1 N1 71.42(6) yes
O2 Mo1 O7 77.75(6) yes
O5 Mo1 O7 171.71(7) yes
O5 Mo1 N1 95.73(7) yes
O5 Mo1 O1 100.56(8) yes
O5 Mo1 O2 96.78(8) yes
O6 Mo1 N1 156.95(7) yes
O6 Mo1 O1 102.21(7) yes
O6 Mo1 O2 97.79(7) yes
O6 Mo1 O5 105.94(8) yes
O6 Mo1 O7 81.17(7) yes
Mo1 O7 H18 118(2) no
N1 C7 C6 124.46(17) no
N1 C7 H7 117.8 no
N2 N1 Mo1 115.62(11) no
N2 C9 O2 122.44(17) no
N2 C9 C10 120.51(17) no
O1 C1 C6 122.23(17) no
O1 C1 C2 117.53(17) no
O2 C9 C10 117.03(16) no
O3 C2 C3 125.28(19) no
O3 C2 C1 115.47(18) no
O3 C8 H8A 109.5 no
O3 C8 H8B 109.5 no
O3 C8 H8C 109.5 no
O4 C13 C14 116.3(2) no
O4 C13 C12 124.2(2) no
O4 C16 H16A 109.5 no
O4 C16 H16B 109.5 no
O4 C16 H16C 109.5 no
O7 C17 H17A 109.5 no
O7 C17 H17B 109.5 no
O7 C17 H17C 109.5 no
C1 O1 Mo1 134.01(12) no
C1 C6 C5 119.13(18) no
C1 C6 C7 122.58(17) no
C2 O3 C8 118.15(17) no
C2 C3 C4 120.2(2) no
C2 C3 H3 119.9 no
C3 C2 C1 119.25(18) no
C3 C4 H4 119.4 no
C4 C3 H3 119.9 no
C4 C5 C6 120.02(19) no
C4 C5 H5 120.0 no
C5 C4 C3 121.2(2) no
C5 C4 H4 119.4 no
C5 C6 C7 118.29(17) no
C6 C1 C2 120.19(17) no
C6 C5 H5 120.0 no
C6 C7 H7 117.8 no
C7 N1 Mo1 126.70(12) no
C7 N1 N2 117.35(15) no
C9 N2 N1 109.61(15) no
C9 O2 Mo1 120.85(12) no
C10 C11 H11 119.3 no
C10 C15 H15 120.0 no
C11 C10 C15 118.40(19) no
C11 C10 C9 121.78(18) no
C11 C12 C13 119.6(2) no
C11 C12 H12 120.2 no
C12 C11 C10 121.5(2) no
C12 C11 H11 119.3 no
C13 O4 C16 118.1(2) no
C13 C12 H12 120.2 no
C13 C14 H14 119.5 no
C14 C13 C12 119.4(2) no
C14 C15 C10 120.0(2) no
C14 C15 H15 120.0 no
C15 C10 C9 119.81(17) no
C15 C14 C13 121.0(2) no
C15 C14 H14 119.5 no
C17 O7 Mo1 121.70(14) no
C17 O7 H18 111(2) no
H8A C8 H8B 109.5 no
H8A C8 H8C 109.5 no
H8B C8 H8C 109.5 no
H16A C16 H16B 109.5 no
H16A C16 H16C 109.5 no
H16B C16 H16C 109.5 no
H17A C17 H17B 109.5 no
H17A C17 H17C 109.5 no
H17B C17 H17C 109.5 no

loop_
_geom_bond_atom_site_label_1
_geom_bond_atom_site_label_2
_geom_bond_distance
_geom_bond_publ_flag
Mo1 N1 2.2405(15) yes
Mo1 O1 1.9201(14) yes
Mo1 O2 2.0164(14) yes
Mo1 O5 1.7048(17) yes
Mo1 O6 1.6985(15) yes
Mo1 O7 2.3970(16) yes
N1 N2 1.402(2) yes
N1 C7 1.286(3) yes
N2 C9 1.306(2) yes
O1 C1 1.348(2) yes
O2 C9 1.315(2) yes
O3 C2 1.361(2) no
O3 C8 1.420(2) no
O4 C13 1.364(3) no
O4 C16 1.417(4) no
O7 C17 1.422(3) no
O7 H18 0.83(3) no
C1 C6 1.398(3) no
C1 C2 1.410(3) no
C2 C3 1.387(3) no
C3 C4 1.389(3) no
C3 H3 0.9300 no
C4 C5 1.367(3) no
C4 H4 0.9300 no
C5 C6 1.410(3) no
C5 H5 0.9300 no
C6 C7 1.443(3) no
C7 H7 0.9300 no
C8 H8A 0.9600 no
C8 H8B 0.9600 no
C8 H8C 0.9600 no
C9 C10 1.472(3) no
C10 C11 1.386(3) no
C10 C15 1.395(3) no
C11 C12 1.382(3) no
C11 H11 0.9300 no
C12 C13 1.384(4) no
C12 H12 0.9300 no
C13 C14 1.381(4) no
C14 C15 1.380(3) no
C14 H14 0.9300 no
C15 H15 0.9300 no
C16 H16A 0.9600 no
C16 H16B 0.9600 no
C16 H16C 0.9600 no
C17 H17A 0.9600 no
C17 H17B 0.9600 no
C17 H17C 0.9600 no

loop_
_geom_hbond_atom_site_label_D
_geom_hbond_atom_site_label_H
_geom_hbond_atom_site_label_A
_geom_hbond_site_symmetry_A
_geom_hbond_distance_DH
_geom_hbond_distance_HA
_geom_hbond_distance_DA
_geom_hbond_angle_DHA
_geom_hbond_publ_flag
O7 H18 N2 3_666 0.83(3) 1.99(3) 2.817(2) 169(3) yes

loop_
_geom_torsion_atom_site_label_1
_geom_torsion_atom_site_label_2
_geom_torsion_atom_site_label_3
_geom_torsion_atom_site_label_4
_geom_torsion
_geom_torsion_publ_flag
Mo1 N1 N2 C9 -1.90(19) no
Mo1 N1 C7 C6 -8.6(3) no
Mo1 O1 C1 C6 30.9(3) no
Mo1 O1 C1 C2 -151.46(15) no
Mo1 O2 C9 N2 -2.3(3) no
Mo1 O2 C9 C10 178.97(12) no
N1 Mo1 O1 C1 -34.52(18) no
N1 Mo1 O2 C9 0.72(14) no
N1 Mo1 O7 C17 146.58(18) no
N1 N2 C9 O2 2.7(2) no
N1 N2 C9 C10 -178.62(16) no
N2 N1 C7 C6 178.28(17) no
N2 C9 C10 C11 15.9(3) no
N2 C9 C10 C15 -164.63(19) no
O1 Mo1 N1 N2 -164.23(13) no
O1 Mo1 N1 C7 22.55(16) no
O1 Mo1 O2 C9 30.3(2) no
O1 Mo1 O7 C17 -130.78(17) no
O1 C1 C2 C3 -179.83(19) no
O1 C1 C2 O3 0.9(3) no
O1 C1 C6 C5 179.40(19) no
O1 C1 C6 C7 -0.3(3) no
O2 Mo1 N1 N2 0.70(12) no
O2 Mo1 N1 C7 -172.52(17) no
O2 Mo1 O1 C1 -62.8(2) no
O2 Mo1 O7 C17 73.06(17) no
O2 C9 C10 C11 -165.34(19) no
O2 C9 C10 C15 14.1(3) no
O3 C2 C3 C4 -179.5(2) no
O4 C13 C14 C15 179.9(2) no
O5 Mo1 N1 N2 95.95(13) no
O5 Mo1 N1 C7 -77.27(17) no
O5 Mo1 O1 C1 59.69(19) no
O5 Mo1 O2 C9 -93.07(15) no
O6 Mo1 N1 N2 -64.2(2) no
O6 Mo1 N1 C7 122.6(2) no
O6 Mo1 O1 C1 168.72(18) no
O6 Mo1 O2 C9 159.75(15) no
O6 Mo1 O7 C17 -26.97(17) no
O7 Mo1 N1 N2 -80.64(12) no
O7 Mo1 N1 C7 106.14(16) no
O7 Mo1 O1 C1 -112.24(18) no
O7 Mo1 O2 C9 80.60(14) no
C1 C2 C3 C4 1.3(3) no
C1 C6 C7 N1 -7.7(3) no
C2 C1 C6 C5 1.9(3) no
C2 C1 C6 C7 -177.86(18) no
C2 C3 C4 C5 -0.1(4) no
C3 C4 C5 C6 -0.2(4) no
C4 C5 C6 C1 -0.7(3) no
C4 C5 C6 C7 179.1(2) no
C5 C6 C7 N1 172.53(19) no
C6 C1 C2 O3 178.51(18) no
C6 C1 C2 C3 -2.2(3) no
C7 N1 N2 C9 171.98(17) no
C8 O3 C2 C3 0.8(3) no
C8 O3 C2 C1 -179.98(18) no
C9 C10 C11 C12 -179.4(2) no
C9 C10 C15 C14 179.3(2) no
C10 C11 C12 C13 0.1(4) no
C11 C10 C15 C14 -1.3(3) no
C11 C12 C13 O4 -179.9(2) no
C11 C12 C13 C14 -1.1(4) no
C12 C13 C14 C15 1.0(4) no
C13 C14 C15 C10 0.2(4) no
C15 C10 C11 C12 1.1(3) no
C16 O4 C13 C12 -1.4(4) no
C16 O4 C13 C14 179.8(2) no
